data_2100883
loop_
_publ_author_name
'Prout, K.'
'Mtetwa, V. S. B.'
'Rossotti, F. J. C.'

_publ_section_title
;
 Structure and stability of carboxylate complexes. XIX. The structures
 of diamminebis(glycolato)copper(II),
 tetraamminebis(ethoxyacetato)copper(II),
 bis(glycolato)bis(pyridine)copper(II) and
 bis(ethoxyacetato)bis(pyridine)copper(II)
;
_journal_issue 1
_journal_name_full 'Acta Crystallographica Section B'
_journal_page_first 73
_journal_page_last 79
_journal_paper_doi 10.1107/S010876819200661X
_journal_volume 49
_journal_year 1993
_chemical_formula_sum 'C8 H26 Cu N4 O6'
_chemical_formula_weight 337.9
_space_group_IT_number 2
_space_group_name_Hall '-P 1'
_space_group_name_H-M_alt 'P -1'
_symmetry_cell_setting triclinic
_symmetry_space_group_name_Hall '-P 1'
_symmetry_space_group_name_H-M 'P -1'
_cell_angle_alpha 80.320(10)
_cell_angle_beta 79.92(2)
_cell_angle_gamma 73.77(4)
_cell_formula_units_Z 1
_cell_length_a 5.055(3)
_cell_length_b 7.012(2)
_cell_length_c 11.768(2)
_cell_volume 391.2(3)
_diffrn_radiation_type Mo
_diffrn_radiation_wavelength 0.71069
_exptl_absorpt_coefficient_mu 1.42
_exptl_crystal_density_diffrn 1.43
_exptl_crystal_F_000 179
_cod_data_source_file ha0096.cif
_cod_data_source_block ha0096b
_cod_original_cell_volume 391.2
_cod_original_formula_sum 'C8 H26 Cu1 N4 O6'
_cod_database_code 2100883

loop_
_space_group_symop_id
_space_group_symop_operation_xyz
1 x,y,z
2 -x,-y,-z

loop_
_atom_site_label
_atom_site_fract_x
_atom_site_fract_y
_atom_site_fract_z
_atom_site_U_iso_or_equiv
Cu .000 .000 .000 .0227
N(1) -.2388(7) -.0977(5) .1453(3) .0290
N(2) .2999(7) -.2570(5) .0256(4) .0255
O(1) .1742(6) .1572(4) .1392(3) .0319
O(2) -.1329(6) .4563(4) .1480(3) .0334
O(3) .1438(7) .5552(4) .2961(3) .0344
C(1) .0750(7) .3243(5) .1782(4) .0249
C(2) .2297(10) .3568(6) .2691(4) .0312
C(3) .2923(13) .5834(8) .3810(5) .0411
C(4) .1862(18) .7969(9) .4062(7) .0532
H(21) .302(9) -.313(7) .103(4) .018(10)
H(22) .456(15) -.257(10) .012(6) .06(2)
H(23) .306(12) -.356(9) -.021(5) .049(16)
H(201) .196(10) .265(7) .348(4) .029(12)
H(202) .413(15) .314(10) .251(6) .07(2)
H(301) .268(10) .490(7) .456(4) .027(12)
H(302) .456(17) .538(12) .368(7) .10(3)
H(401) .215(14) .896(11) .324(7) .08(2)
H(402) .245(16) .800(11) .488(7) .08(2)
H(403) -.00(2) .807(13) .446(8) .10(3)

loop_
_geom_angle_atom_site_label_1
_geom_angle_atom_site_label_2
_geom_angle_atom_site_label_3
_geom_angle
N(1) Cu N(2) 89.0(2)
O(1) Cu N(1) 84.60(10)
O(1) Cu N(2) 91.10(10)
Cu O(1) C(1) 130.5(3)
O(1) C(1) O(2) 125.6(4)
O(1) C(1) C(2) 114.3(3)
O(2) C(1) C(2) 120.1(4)
C(1) C(2) O(3) 112.6(3)
C(2) O(3) C(3) 111.9(3)
O(3) C(3) C(4) 108.6(5)

loop_
_geom_bond_atom_site_label_1
_geom_bond_atom_site_label_2
_geom_bond_distance
Cu N(1) 2.048(4)
Cu N(2) 2.021(3)
Cu O(1) 2.515(3)
O(1) C(1) 1.268(4)
O(2) C(1) 1.250(4)
C(1) C(2) 1.511(6)
C(2) O(3) 1.410(5)
O(3) C(3) 1.418(6)
C(3) C(4) 1.504(8)
